data_7221771
loop_
_publ_author_name
'Zhang, Na'
'Zhang, Jian-Yong'
'Jia, qin xiang'
'Deng, Wei'
'Gao, En-Qing'

_publ_section_title
;
 Solvent-controlled Structural Diversity Observed in Three Cu(II) MOFs
 with 2,2'-dinitro-biphenyl-4,4'-dicarboxylate Ligand: Synthesis,
 Structures and Magnetism
;
_journal_name_full 'RSC Adv.'
_journal_paper_doi 10.1039/C5RA10459A
_journal_year 2015
_chemical_formula_sum 'C62 H40 Cu4 N10 O26'
_chemical_formula_weight 1595.20
_chemical_name_systematic
; 
 ? 
;
_space_group_IT_number 15
_symmetry_cell_setting monoclinic
_symmetry_space_group_name_Hall '-C 2yc'
_symmetry_space_group_name_H-M 'C 1 2/c 1'
_atom_sites_solution_hydrogens geom
_atom_sites_solution_primary direct
_atom_sites_solution_secondary difmap
_audit_creation_method SHELXL-97
_audit_update_record
;
2015-07-22 deposited with the CCDC.
2015-08-11 downloaded from the CCDC.
;
_cell_angle_alpha 90.00
_cell_angle_beta 92.656(3)
_cell_angle_gamma 90.00
_cell_formula_units_Z 4
_cell_length_a 16.6013(6)
_cell_length_b 13.2647(4)
_cell_length_c 29.6078(8)
_cell_measurement_reflns_used 4884
_cell_measurement_temperature 150.01(10)
_cell_measurement_theta_max 69.8300
_cell_measurement_theta_min 4.2520
_cell_volume 6513.0(4)
_computing_cell_refinement 'Bruker XSCANS'
_computing_data_collection 'Bruker XSCANS'
_computing_data_reduction 'Bruker SHELXTL'
_computing_molecular_graphics 'Bruker SHELXTL'
_computing_publication_material 'Bruker SHELXTL'
_computing_structure_refinement 'Bruker SHELXTL'
_computing_structure_solution 'Bruker SHELXTL'
_diffrn_ambient_temperature 150.01(10)
_diffrn_measured_fraction_theta_full 0.981
_diffrn_measured_fraction_theta_max 0.981
_diffrn_measurement_device_type 'Bruker P4'
_diffrn_measurement_method '\w scans'
_diffrn_radiation_monochromator graphite
_diffrn_radiation_source 'sealed tube'
_diffrn_radiation_type CuK\a
_diffrn_radiation_wavelength 1.54184
_diffrn_reflns_av_R_equivalents 0.0227
_diffrn_reflns_av_sigmaI/netI 0.0307
_diffrn_reflns_limit_h_max 19
_diffrn_reflns_limit_h_min -20
_diffrn_reflns_limit_k_max 15
_diffrn_reflns_limit_k_min -16
_diffrn_reflns_limit_l_max 36
_diffrn_reflns_limit_l_min -30
_diffrn_reflns_number 12402
_diffrn_reflns_theta_full 70.17
_diffrn_reflns_theta_max 70.17
_diffrn_reflns_theta_min 2.99
_exptl_absorpt_coefficient_mu 2.279
_exptl_absorpt_correction_T_max 0.7716
_exptl_absorpt_correction_T_min 0.6585
_exptl_absorpt_correction_type multi-scan
_exptl_absorpt_process_details SADABS
_exptl_crystal_colour deep-blue
_exptl_crystal_density_diffrn 1.627
_exptl_crystal_density_method 'not measured'
_exptl_crystal_description block
_exptl_crystal_F_000 3224
_exptl_crystal_size_max 0.20
_exptl_crystal_size_mid 0.14
_exptl_crystal_size_min 0.12
_refine_diff_density_max 2.231
_refine_diff_density_min -0.985
_refine_diff_density_rms 0.121
_refine_ls_extinction_method none
_refine_ls_goodness_of_fit_ref 1.024
_refine_ls_hydrogen_treatment mixed
_refine_ls_matrix_type full
_refine_ls_number_parameters 464
_refine_ls_number_reflns 6067
_refine_ls_number_restraints 0
_refine_ls_restrained_S_all 1.024
_refine_ls_R_factor_all 0.0816
_refine_ls_R_factor_gt 0.0745
_refine_ls_shift/su_max 0.000
_refine_ls_shift/su_mean 0.000
_refine_ls_structure_factor_coef Fsqd
_refine_ls_weighting_details 'calc w=1/[\s^2^(Fo^2^)+(0.1119P)^2^+54.0294P] where P=(Fo^2^+2Fc^2^)/3'
_refine_ls_weighting_scheme calc
_refine_ls_wR_factor_gt 0.2053
_refine_ls_wR_factor_ref 0.2107
_reflns_number_gt 5231
_reflns_number_total 6067
_reflns_threshold_expression >2sigma(I)
_cod_data_source_file c5ra10459a2.cif
_cod_data_source_block 3
_cod_depositor_comments
;
The following automatic conversions were performed:

'_symmetry_cell_setting' value 'Monoclinic' changed to 'monoclinic'
according to
/usr/data/users/saulius/crontab/automatic-downloads/rss-feeds/RSC/lib/dictionaries/cif_core.dic
dictionary named 'cif_core.dic' version 2.4.2 from 2011-04-26.

Automatic conversion script
Id: cif_fix_values 3271 2015-04-21 07:52:19Z andrius 
;
_cod_original_sg_symbol_H-M C2/c
_cod_database_code 7221771

loop_
_symmetry_equiv_pos_as_xyz
'x, y, z'
'-x, y, -z+1/2'
'x+1/2, y+1/2, z'
'-x+1/2, y+1/2, -z+1/2'
'-x, -y, -z'
'x, -y, z-1/2'
'-x+1/2, -y+1/2, -z'
'x+1/2, -y+1/2, z-1/2'

loop_
_atom_site_label
_atom_site_type_symbol
_atom_site_fract_x
_atom_site_fract_y
_atom_site_fract_z
_atom_site_U_iso_or_equiv
_atom_site_adp_type
_atom_site_occupancy
_atom_site_symmetry_multiplicity
_atom_site_calc_flag
_atom_site_refinement_flags
C1 C 0.6844(4) 0.8322(4) 0.63510(16) 0.0425(12) Uani 1 1 d .
C2 C 0.6779(4) 0.8586(4) 0.68440(16) 0.0455(13) Uani 1 1 d .
C3 C 0.6824(5) 0.7844(4) 0.71721(18) 0.0551(17) Uani 1 1 d .
H3A H 0.6875 0.7170 0.7091 0.066 Uiso 1 1 calc R
C4 C 0.6791(5) 0.8110(5) 0.76211(18) 0.0557(16) Uani 1 1 d .
C5 C 0.6753(4) 0.9113(5) 0.77607(18) 0.0510(15) Uani 1 1 d .
C6 C 0.6712(4) 0.9841(4) 0.74253(17) 0.0531(16) Uani 1 1 d .
H6A H 0.6683 1.0517 0.7506 0.064 Uiso 1 1 calc R
C7 C 0.6713(4) 0.9583(4) 0.69733(17) 0.0490(14) Uani 1 1 d .
H7A H 0.6669 1.0084 0.6754 0.059 Uiso 1 1 calc R
C8 C 0.6764(4) 0.9491(4) 0.82432(16) 0.0480(14) Uani 1 1 d .
C9 C 0.7473(5) 0.9618(6) 0.8514(2) 0.0616(17) Uani 1 1 d .
C10 C 0.7461(4) 1.0001(5) 0.89528(19) 0.0526(15) Uani 1 1 d .
H10A H 0.7940 1.0083 0.9125 0.063 Uiso 1 1 calc R
C11 C 0.6748(4) 1.0251(4) 0.91271(15) 0.0407(12) Uani 1 1 d .
C12 C 0.6048(4) 1.0190(5) 0.88599(17) 0.0512(15) Uani 1 1 d .
H12A H 0.5563 1.0404 0.8973 0.061 Uiso 1 1 calc R
C13 C 0.6062(4) 0.9810(5) 0.84217(18) 0.0563(16) Uani 1 1 d .
H13A H 0.5583 0.9772 0.8246 0.068 Uiso 1 1 calc R
C14 C 0.6732(4) 1.0616(4) 0.96127(16) 0.0387(12) Uani 1 1 d .
C15 C 0.8751(3) 0.8797(4) 0.59134(16) 0.0381(11) Uani 1 1 d .
C16 C 0.9118(3) 0.8719(4) 0.63842(16) 0.0365(11) Uani 1 1 d .
C17 C 0.9658(4) 0.7957(4) 0.64933(17) 0.0470(14) Uani 1 1 d .
H17A H 0.9795 0.7492 0.6275 0.056 Uiso 1 1 calc R
C18 C 0.9992(4) 0.7884(5) 0.69246(18) 0.0507(15) Uani 1 1 d .
C19 C 0.9811(4) 0.8562(4) 0.72647(15) 0.0421(12) Uani 1 1 d .
C20 C 0.9276(4) 0.9324(4) 0.71468(17) 0.0451(13) Uani 1 1 d .
H20A H 0.9147 0.9794 0.7365 0.054 Uiso 1 1 calc R
C21 C 0.8924(4) 0.9414(4) 0.67135(17) 0.0445(13) Uani 1 1 d .
H21A H 0.8563 0.9934 0.6645 0.053 Uiso 1 1 calc R
C22 C 0.9401(4) 0.9042(5) 0.4629(3) 0.0661(19) Uani 1 1 d .
H22A H 0.9119 0.9527 0.4785 0.079 Uiso 1 1 calc R
C23 C 0.9953(6) 0.9349(7) 0.4334(4) 0.099(3) Uani 1 1 d .
H23A H 1.0043 1.0032 0.4286 0.118 Uiso 1 1 calc R
C24 C 1.0375(5) 0.8630(7) 0.4108(3) 0.078(2) Uani 1 1 d .
H24A H 1.0756 0.8826 0.3904 0.094 Uiso 1 1 calc R
C25 C 1.0238(5) 0.7655(6) 0.4179(2) 0.0668(19) Uani 1 1 d .
H25A H 1.0517 0.7162 0.4027 0.080 Uiso 1 1 calc R
C26 C 0.9673(4) 0.7397(5) 0.4486(2) 0.0571(16) Uani 1 1 d .
H26A H 0.9583 0.6718 0.4544 0.068 Uiso 1 1 calc R
C27 C 0.7300(5) 1.1412(6) 0.5585(5) 0.114(4) Uani 1 1 d .
H27A H 0.7841 1.1231 0.5614 0.137 Uiso 1 1 calc R
C28 C 0.7098(7) 1.2424(7) 0.5600(7) 0.165(8) Uani 1 1 d .
H28A H 0.7497 1.2914 0.5634 0.198 Uiso 1 1 calc R
C29 C 0.6319(6) 1.2687(6) 0.5564(4) 0.096(3) Uani 1 1 d .
H29A H 0.6170 1.3361 0.5578 0.115 Uiso 1 1 calc R
C30 C 0.5749(5) 1.1959(6) 0.5507(2) 0.0612(17) Uani 1 1 d .
H30A H 0.5204 1.2121 0.5477 0.073 Uiso 1 1 calc R
C31 C 0.6005(4) 1.0975(5) 0.5495(2) 0.0539(15) Uani 1 1 d .
H31A H 0.5617 1.0472 0.5458 0.065 Uiso 1 1 calc R
N1 N 0.9249(3) 0.8087(3) 0.47028(13) 0.0373(9) Uani 1 1 d .
N2 N 0.6761(3) 1.0703(3) 0.55319(14) 0.0411(10) Uani 1 1 d .
N3 N 0.6809(5) 0.7276(5) 0.79540(17) 0.0724(19) Uani 1 1 d .
N4 N 0.8238(5) 0.9335(9) 0.8358(2) 0.107(3) Uani 1 1 d .
N5 N 1.0565(5) 0.7073(6) 0.7009(2) 0.091(3) Uani 1 1 d .
O1 O 0.6635(3) 0.9026(3) 0.60747(11) 0.0445(9) Uani 1 1 d .
O2 O 0.7106(3) 0.7481(3) 0.62480(11) 0.0502(10) Uani 1 1 d .
O3 O 0.6122(3) 1.0996(3) 0.97502(11) 0.0448(9) Uani 1 1 d .
O4 O 0.7387(2) 1.0483(3) 0.98518(11) 0.0427(9) Uani 1 1 d .
O5 O 0.8293(2) 0.9502(3) 0.58178(12) 0.0447(9) Uani 1 1 d .
O6 O 0.8962(2) 0.8102(3) 0.56428(11) 0.0414(8) Uani 1 1 d .
O7 O 0.7324(3) 0.7811(3) 0.53910(12) 0.0324(9) Uani 1 1 d .
O8 O 0.6913(5) 0.6453(4) 0.78342(17) 0.090(2) Uani 1 1 d .
O9 O 0.6676(7) 0.7460(5) 0.83402(18) 0.139(4) Uani 1 1 d .
O10 O 0.8270(6) 0.8735(17) 0.8060(3) 0.317(13) Uani 1 1 d .
O11 O 0.8824(5) 0.9583(9) 0.8534(4) 0.176(5) Uani 1 1 d .
O12 O 1.0675(5) 0.6470(5) 0.6710(2) 0.118(3) Uani 1 1 d .
O13 O 1.0915(8) 0.7020(8) 0.7364(2) 0.224(7) Uani 1 1 d .
Cu1 Cu 0.83558(4) 0.77659(5) 0.50983(2) 0.0325(2) Uani 1 1 d .
Cu2 Cu 0.70939(5) 0.92615(5) 0.54893(2) 0.0335(2) Uani 1 1 d .
HW7 H 0.715(7) 0.772(9) 0.548(4) 0.09(4) Uiso 1 1 d .

loop_
_atom_site_aniso_label
_atom_site_aniso_U_11
_atom_site_aniso_U_22
_atom_site_aniso_U_33
_atom_site_aniso_U_23
_atom_site_aniso_U_13
_atom_site_aniso_U_12
C1 0.074(4) 0.039(3) 0.015(2) -0.002(2) 0.005(2) 0.002(3)
C2 0.080(4) 0.038(3) 0.018(2) -0.001(2) 0.007(2) 0.006(3)
C3 0.107(5) 0.038(3) 0.022(3) -0.001(2) 0.016(3) 0.012(3)
C4 0.103(5) 0.045(3) 0.020(3) 0.003(2) 0.015(3) 0.010(3)
C5 0.086(4) 0.048(3) 0.020(2) -0.003(2) 0.006(2) 0.017(3)
C6 0.102(5) 0.037(3) 0.020(2) -0.005(2) 0.003(3) 0.013(3)
C7 0.093(4) 0.038(3) 0.017(2) 0.001(2) 0.005(2) 0.013(3)
C8 0.086(4) 0.046(3) 0.012(2) 0.000(2) -0.004(2) 0.009(3)
C9 0.086(5) 0.063(4) 0.036(3) -0.002(3) 0.013(3) 0.012(4)
C10 0.075(4) 0.055(4) 0.027(3) -0.001(2) -0.005(3) 0.001(3)
C11 0.076(4) 0.031(2) 0.015(2) 0.0003(18) 0.003(2) 0.003(2)
C12 0.073(4) 0.060(4) 0.021(2) -0.012(2) -0.004(2) 0.012(3)
C13 0.080(4) 0.068(4) 0.020(3) -0.012(3) -0.005(3) 0.016(3)
C14 0.065(3) 0.033(2) 0.017(2) 0.0032(19) -0.006(2) -0.005(2)
C15 0.050(3) 0.042(3) 0.022(2) -0.005(2) -0.005(2) -0.002(2)
C16 0.051(3) 0.036(3) 0.022(2) -0.0021(19) -0.008(2) 0.004(2)
C17 0.074(4) 0.044(3) 0.022(2) -0.005(2) -0.009(2) 0.015(3)
C18 0.077(4) 0.048(3) 0.026(3) -0.002(2) -0.011(3) 0.018(3)
C19 0.063(3) 0.045(3) 0.017(2) -0.003(2) -0.011(2) -0.003(2)
C20 0.069(4) 0.045(3) 0.020(2) -0.007(2) -0.010(2) 0.009(3)
C21 0.062(3) 0.045(3) 0.026(3) -0.006(2) -0.009(2) 0.007(3)
C22 0.067(4) 0.053(4) 0.080(5) 0.009(3) 0.023(4) 0.006(3)
C23 0.087(6) 0.064(5) 0.150(10) 0.030(6) 0.055(6) 0.003(4)
C24 0.071(5) 0.095(6) 0.071(5) 0.021(4) 0.029(4) -0.008(4)
C25 0.071(4) 0.076(5) 0.055(4) -0.022(4) 0.021(3) -0.010(4)
C26 0.070(4) 0.054(4) 0.048(3) -0.009(3) 0.015(3) -0.009(3)
C27 0.069(5) 0.040(4) 0.229(14) -0.018(6) -0.041(7) 0.009(4)
C28 0.098(8) 0.038(4) 0.35(2) -0.026(8) -0.051(11) 0.008(5)
C29 0.106(7) 0.048(4) 0.130(9) -0.012(5) -0.021(6) 0.024(4)
C30 0.073(4) 0.065(4) 0.045(3) 0.000(3) 0.001(3) 0.025(4)
C31 0.062(4) 0.059(4) 0.041(3) -0.008(3) 0.007(3) 0.007(3)
N1 0.051(2) 0.044(2) 0.0167(18) -0.0011(17) -0.0017(16) -0.0005(19)
N2 0.060(3) 0.035(2) 0.027(2) 0.0017(17) -0.0072(19) 0.005(2)
N3 0.137(6) 0.054(3) 0.027(3) 0.007(2) 0.020(3) 0.019(3)
N4 0.078(5) 0.195(10) 0.049(4) -0.025(5) 0.010(3) 0.017(6)
N5 0.145(6) 0.087(5) 0.037(3) -0.018(3) -0.039(4) 0.061(5)
O1 0.081(3) 0.0395(19) 0.0136(15) -0.0013(14) 0.0055(16) 0.0110(18)
O2 0.100(3) 0.0350(19) 0.0164(16) -0.0027(14) 0.0105(18) 0.012(2)
O3 0.069(3) 0.046(2) 0.0182(16) -0.0097(15) -0.0015(16) 0.0057(19)
O4 0.071(2) 0.0374(19) 0.0194(16) -0.0039(14) -0.0004(16) -0.0026(17)
O5 0.067(2) 0.0364(19) 0.0289(18) -0.0044(15) -0.0181(16) 0.0067(17)
O6 0.053(2) 0.052(2) 0.0191(16) -0.0089(15) -0.0066(14) 0.0077(17)
O7 0.055(2) 0.0360(19) 0.0064(14) -0.0033(12) 0.0017(14) 0.0025(16)
O8 0.180(6) 0.043(3) 0.048(3) 0.014(2) 0.022(3) 0.009(3)
O9 0.319(12) 0.071(4) 0.030(3) 0.012(3) 0.040(4) 0.044(6)
O10 0.117(7) 0.72(4) 0.109(7) -0.210(14) -0.031(5) 0.152(13)
O11 0.078(5) 0.241(12) 0.210(11) -0.150(10) 0.029(6) 0.000(6)
O12 0.185(7) 0.106(5) 0.058(3) -0.032(3) -0.046(4) 0.094(5)
O13 0.381(15) 0.213(10) 0.066(4) -0.065(5) -0.110(7) 0.232(11)
Cu1 0.0515(4) 0.0353(4) 0.0102(3) -0.0036(2) -0.0021(3) 0.0013(3)
Cu2 0.0578(5) 0.0305(4) 0.0119(3) -0.0002(2) -0.0026(3) 0.0045(3)

loop_
_atom_type_symbol
_atom_type_description
_atom_type_scat_dispersion_real
_atom_type_scat_dispersion_imag
_atom_type_scat_source
C C 0.0181 0.0091 'International Tables Vol C Tables 4.2.6.8 and 6.1.1.4'
H H 0.0000 0.0000 'International Tables Vol C Tables 4.2.6.8 and 6.1.1.4'
N N 0.0311 0.0180 'International Tables Vol C Tables 4.2.6.8 and 6.1.1.4'
O O 0.0492 0.0322 'International Tables Vol C Tables 4.2.6.8 and 6.1.1.4'
Cu Cu -1.9646 0.5888 'International Tables Vol C Tables 4.2.6.8 and 6.1.1.4'

loop_
_geom_angle_atom_site_label_1
_geom_angle_atom_site_label_2
_geom_angle_atom_site_label_3
_geom_angle
_geom_angle_site_symmetry_1
_geom_angle_site_symmetry_3
O2 C1 O1 126.0(4) . .
O2 C1 C2 119.2(5) . .
O1 C1 C2 114.8(5) . .
C7 C2 C3 119.3(5) . .
C7 C2 C1 120.0(5) . .
C3 C2 C1 120.7(5) . .
C4 C3 C2 119.4(5) . .
C4 C3 H3A 120.3 . .
C2 C3 H3A 120.3 . .
C3 C4 C5 122.3(5) . .
C3 C4 N3 116.7(5) . .
C5 C4 N3 121.0(5) . .
C6 C5 C4 117.0(5) . .
C6 C5 C8 116.4(5) . .
C4 C5 C8 126.6(5) . .
C7 C6 C5 121.3(5) . .
C7 C6 H6A 119.3 . .
C5 C6 H6A 119.3 . .
C2 C7 C6 120.6(5) . .
C2 C7 H7A 119.7 . .
C6 C7 H7A 119.7 . .
C13 C8 C9 116.7(5) . .
C13 C8 C5 119.6(6) . .
C9 C8 C5 123.5(6) . .
C10 C9 C8 121.8(6) . .
C10 C9 N4 116.8(7) . .
C8 C9 N4 121.4(6) . .
C11 C10 C9 119.6(6) . .
C11 C10 H10A 120.2 . .
C9 C10 H10A 120.2 . .
C10 C11 C12 119.7(5) . .
C10 C11 C14 119.5(5) . .
C12 C11 C14 120.8(5) . .
C11 C12 C13 120.4(6) . .
C11 C12 H12A 119.8 . .
C13 C12 H12A 119.8 . .
C8 C13 C12 121.5(6) . .
C8 C13 H13A 119.3 . .
C12 C13 H13A 119.3 . .
O3 C14 O4 124.7(5) . .
O3 C14 C11 119.9(5) . .
O4 C14 C11 115.3(5) . .
O5 C15 O6 126.0(4) . .
O5 C15 C16 119.1(4) . .
O6 C15 C16 114.9(5) . .
C17 C16 C21 119.4(5) . .
C17 C16 C15 120.0(5) . .
C21 C16 C15 120.6(5) . .
C18 C17 C16 120.0(5) . .
C18 C17 H17A 120.0 . .
C16 C17 H17A 120.0 . .
C17 C18 C19 122.4(5) . .
C17 C18 N5 116.5(5) . .
C19 C18 N5 121.1(5) . .
C20 C19 C18 116.6(4) . .
C20 C19 C19 118.1(4) . 2_756
C18 C19 C19 125.2(5) . 2_756
C19 C20 C21 122.3(5) . .
C19 C20 H20A 118.8 . .
C21 C20 H20A 118.8 . .
C20 C21 C16 119.2(5) . .
C20 C21 H21A 120.4 . .
C16 C21 H21A 120.4 . .
N1 C22 C23 122.5(7) . .
N1 C22 H22A 118.7 . .
C23 C22 H22A 118.7 . .
C22 C23 C24 118.7(8) . .
C22 C23 H23A 120.6 . .
C24 C23 H23A 120.6 . .
C25 C24 C23 120.0(7) . .
C25 C24 H24A 120.0 . .
C23 C24 H24A 120.0 . .
C24 C25 C26 118.2(7) . .
C24 C25 H25A 120.9 . .
C26 C25 H25A 120.9 . .
N1 C26 C25 122.4(6) . .
N1 C26 H26A 118.8 . .
C25 C26 H26A 118.8 . .
N2 C27 C28 122.5(8) . .
N2 C27 H27A 118.8 . .
C28 C27 H27A 118.8 . .
C29 C28 C27 118.9(10) . .
C29 C28 H28A 120.5 . .
C27 C28 H28A 120.5 . .
C28 C29 C30 119.4(8) . .
C28 C29 H29A 120.3 . .
C30 C29 H29A 120.3 . .
C29 C30 C31 117.6(7) . .
C29 C30 H30A 121.2 . .
C31 C30 H30A 121.2 . .
N2 C31 C30 123.9(7) . .
N2 C31 H31A 118.1 . .
C30 C31 H31A 118.1 . .
C22 N1 C26 118.2(5) . .
C22 N1 Cu1 117.5(4) . .
C26 N1 Cu1 124.2(4) . .
C31 N2 C27 117.6(6) . .
C31 N2 Cu2 121.8(4) . .
C27 N2 Cu2 120.5(5) . .
O8 N3 O9 121.3(6) . .
O8 N3 C4 119.8(5) . .
O9 N3 C4 118.8(6) . .
O11 N4 O10 117.9(9) . .
O11 N4 C9 122.4(8) . .
O10 N4 C9 119.2(10) . .
O13 N5 O12 121.8(7) . .
O13 N5 C18 119.3(6) . .
O12 N5 C18 118.9(5) . .
C1 O1 Cu2 125.5(3) . .
C14 O4 Cu2 105.1(3) . 6_576
C15 O5 Cu2 121.9(3) . .
C15 O6 Cu1 123.1(3) . .
Cu1 O7 Cu1 98.47(16) 7_666 .
Cu1 O7 Cu2 112.4(2) 7_666 .
Cu1 O7 Cu2 105.8(2) . .
Cu1 O7 HW7 87(10) 7_666 .
Cu1 O7 HW7 157(10) . .
Cu2 O7 HW7 93(10) . .
O6 Cu1 O7 168.71(18) . 7_666
O6 Cu1 O7 93.26(15) . .
O7 Cu1 O7 81.53(16) 7_666 .
O6 Cu1 N1 93.98(17) . .
O7 Cu1 N1 93.93(18) 7_666 .
O7 Cu1 N1 162.08(18) . .
O6 Cu1 Cu1 133.17(12) . 7_666
O7 Cu1 Cu1 40.82(14) 7_666 7_666
O7 Cu1 Cu1 40.70(11) . 7_666
N1 Cu1 Cu1 132.38(12) . 7_666
O1 Cu2 O7 93.48(16) . .
O1 Cu2 N2 88.66(17) . .
O7 Cu2 N2 173.31(18) . .
O1 Cu2 O4 171.12(17) . 6_575
O7 Cu2 O4 88.22(15) . 6_575
N2 Cu2 O4 88.71(17) . 6_575
O1 Cu2 O5 90.75(17) . .
O7 Cu2 O5 91.65(17) . .
N2 Cu2 O5 94.65(17) . .
O4 Cu2 O5 97.92(16) 6_575 .

loop_
_geom_bond_atom_site_label_1
_geom_bond_atom_site_label_2
_geom_bond_distance
_geom_bond_site_symmetry_2
C1 O2 1.240(7) .
C1 O1 1.279(6) .
C1 C2 1.510(6) .
C2 C7 1.383(8) .
C2 C3 1.383(8) .
C3 C4 1.379(7) .
C3 H3A 0.9300 .
C4 C5 1.395(8) .
C4 N3 1.482(8) .
C5 C6 1.385(8) .
C5 C8 1.513(7) .
C6 C7 1.382(7) .
C6 H6A 0.9300 .
C7 H7A 0.9300 .
C8 C13 1.369(9) .
C8 C9 1.404(10) .
C9 C10 1.397(8) .
C9 N4 1.421(10) .
C10 C11 1.355(9) .
C10 H10A 0.9300 .
C11 C12 1.377(8) .
C11 C14 1.518(6) .
C12 C13 1.393(7) .
C12 H12A 0.9300 .
C13 H13A 0.9300 .
C14 O3 1.219(7) .
C14 O4 1.282(7) .
C15 O5 1.229(6) .
C15 O6 1.281(6) .
C15 C16 1.499(6) .
C16 C17 1.379(7) .
C16 C21 1.390(7) .
C17 C18 1.372(7) .
C17 H17A 0.9300 .
C18 C19 1.393(8) .
C18 N5 1.450(8) .
C19 C20 1.380(8) .
C19 C19 1.501(9) 2_756
C20 C21 1.390(7) .
C20 H20A 0.9300 .
C21 H21A 0.9300 .
C22 N1 1.311(8) .
C22 C23 1.357(10) .
C22 H22A 0.9300 .
C23 C24 1.377(12) .
C23 H23A 0.9300 .
C24 C25 1.332(11) .
C24 H24A 0.9300 .
C25 C26 1.379(9) .
C25 H25A 0.9300 .
C26 N1 1.337(8) .
C26 H26A 0.9300 .
C27 N2 1.303(10) .
C27 C28 1.385(11) .
C27 H27A 0.9300 .
C28 C29 1.339(14) .
C28 H28A 0.9300 .
C29 C30 1.357(12) .
C29 H29A 0.9300 .
C30 C31 1.374(9) .
C30 H30A 0.9300 .
C31 N2 1.305(8) .
C31 H31A 0.9300 .
N1 Cu1 1.978(4) .
N2 Cu2 1.997(4) .
N3 O8 1.163(7) .
N3 O9 1.200(7) .
N4 O11 1.131(11) .
N4 O10 1.190(14) .
N5 O13 1.180(8) .
N5 O12 1.212(8) .
O1 Cu2 1.950(3) .
O4 Cu2 2.000(3) 6_576
O5 Cu2 2.198(4) .
O6 Cu1 1.913(3) .
O7 Cu1 1.951(4) 7_666
O7 Cu1 1.956(5) .
O7 Cu2 1.986(4) .
O7 HW7 0.42(10) .
Cu1 O7 1.951(4) 7_666
Cu1 Cu1 2.9595(15) 7_666
Cu2 O4 2.000(3) 6_575

loop_
_geom_torsion_atom_site_label_1
_geom_torsion_atom_site_label_2
_geom_torsion_atom_site_label_3
_geom_torsion_atom_site_label_4
_geom_torsion
_geom_torsion_site_symmetry_1
_geom_torsion_site_symmetry_4
O2 C1 C2 C7 161.6(6) . .
O1 C1 C2 C7 -16.5(9) . .
O2 C1 C2 C3 -15.3(10) . .
O1 C1 C2 C3 166.6(6) . .
C7 C2 C3 C4 0.8(11) . .
C1 C2 C3 C4 177.7(7) . .
C2 C3 C4 C5 -3.1(12) . .
C2 C3 C4 N3 177.6(7) . .
C3 C4 C5 C6 2.8(11) . .
N3 C4 C5 C6 -177.9(7) . .
C3 C4 C5 C8 -176.2(7) . .
N3 C4 C5 C8 3.1(12) . .
C4 C5 C6 C7 -0.3(11) . .
C8 C5 C6 C7 178.8(7) . .
C3 C2 C7 C6 1.6(11) . .
C1 C2 C7 C6 -175.3(6) . .
C5 C6 C7 C2 -1.9(11) . .
C6 C5 C8 C13 77.3(9) . .
C4 C5 C8 C13 -103.8(9) . .
C6 C5 C8 C9 -97.1(8) . .
C4 C5 C8 C9 81.9(10) . .
C13 C8 C9 C10 3.3(10) . .
C5 C8 C9 C10 177.8(6) . .
C13 C8 C9 N4 -178.5(8) . .
C5 C8 C9 N4 -4.0(11) . .
C8 C9 C10 C11 0.6(10) . .
N4 C9 C10 C11 -177.7(7) . .
C9 C10 C11 C12 -4.3(9) . .
C9 C10 C11 C14 176.8(6) . .
C10 C11 C12 C13 4.2(9) . .
C14 C11 C12 C13 -176.9(6) . .
C9 C8 C13 C12 -3.4(10) . .
C5 C8 C13 C12 -178.2(6) . .
C11 C12 C13 C8 -0.2(10) . .
C10 C11 C14 O3 168.1(5) . .
C12 C11 C14 O3 -10.8(8) . .
C10 C11 C14 O4 -12.5(7) . .
C12 C11 C14 O4 168.7(5) . .
O5 C15 C16 C17 -177.4(6) . .
O6 C15 C16 C17 1.8(8) . .
O5 C15 C16 C21 2.3(8) . .
O6 C15 C16 C21 -178.6(5) . .
C21 C16 C17 C18 0.6(9) . .
C15 C16 C17 C18 -179.8(6) . .
C16 C17 C18 C19 -0.2(11) . .
C16 C17 C18 N5 -178.9(7) . .
C17 C18 C19 C20 -0.4(10) . .
N5 C18 C19 C20 178.2(7) . .
C17 C18 C19 C19 -176.4(6) . 2_756
N5 C18 C19 C19 2.2(11) . 2_756
C18 C19 C20 C21 0.7(9) . .
C19 C19 C20 C21 177.0(6) 2_756 .
C19 C20 C21 C16 -0.4(10) . .
C17 C16 C21 C20 -0.2(9) . .
C15 C16 C21 C20 -179.9(5) . .
N1 C22 C23 C24 -0.7(16) . .
C22 C23 C24 C25 0.0(16) . .
C23 C24 C25 C26 -0.5(14) . .
C24 C25 C26 N1 1.6(12) . .
N2 C27 C28 C29 1(3) . .
C27 C28 C29 C30 -1(2) . .
C28 C29 C30 C31 0.9(17) . .
C29 C30 C31 N2 -0.4(11) . .
C23 C22 N1 C26 1.8(12) . .
C23 C22 N1 Cu1 -174.3(8) . .
C25 C26 N1 C22 -2.3(10) . .
C25 C26 N1 Cu1 173.6(5) . .
C30 C31 N2 C27 0.2(11) . .
C30 C31 N2 Cu2 -177.8(5) . .
C28 C27 N2 C31 -0.4(18) . .
C28 C27 N2 Cu2 177.6(12) . .
C3 C4 N3 O8 6.2(12) . .
C5 C4 N3 O8 -173.1(8) . .
C3 C4 N3 O9 -170.3(10) . .
C5 C4 N3 O9 10.4(13) . .
C10 C9 N4 O11 -15.5(17) . .
C8 C9 N4 O11 166.2(13) . .
C10 C9 N4 O10 156.7(14) . .
C8 C9 N4 O10 -21.6(18) . .
C17 C18 N5 O13 174.5(12) . .
C19 C18 N5 O13 -4.2(16) . .
C17 C18 N5 O12 -5.1(13) . .
C19 C18 N5 O12 176.3(9) . .
O2 C1 O1 Cu2 -30.0(9) . .
C2 C1 O1 Cu2 148.0(4) . .
O3 C14 O4 Cu2 11.9(6) . 6_576
C11 C14 O4 Cu2 -167.5(3) . 6_576
O6 C15 O5 Cu2 52.0(7) . .
C16 C15 O5 Cu2 -128.9(4) . .
O5 C15 O6 Cu1 -21.0(8) . .
C16 C15 O6 Cu1 159.9(4) . .
C15 O6 Cu1 O7 -106.1(9) . 7_666
C15 O6 Cu1 O7 -44.1(4) . .
C15 O6 Cu1 N1 119.5(4) . .
C15 O6 Cu1 Cu1 -53.1(5) . 7_666
Cu1 O7 Cu1 O6 -169.93(18) 7_666 .
Cu2 O7 Cu1 O6 73.84(19) . .
Cu1 O7 Cu1 O7 0.0 7_666 7_666
Cu2 O7 Cu1 O7 -116.2(2) . 7_666
Cu1 O7 Cu1 N1 76.4(6) 7_666 .
Cu2 O7 Cu1 N1 -39.8(6) . .
Cu2 O7 Cu1 Cu1 -116.2(2) . 7_666
C22 N1 Cu1 O6 -76.0(5) . .
C26 N1 Cu1 O6 108.1(5) . .
C22 N1 Cu1 O7 112.1(5) . 7_666
C26 N1 Cu1 O7 -63.8(5) . 7_666
C22 N1 Cu1 O7 37.6(8) . .
C26 N1 Cu1 O7 -138.3(6) . .
C22 N1 Cu1 Cu1 96.7(5) . 7_666
C26 N1 Cu1 Cu1 -79.2(5) . 7_666
C1 O1 Cu2 O7 30.9(5) . .
C1 O1 Cu2 N2 -155.4(5) . .
C1 O1 Cu2 O4 131.8(10) . 6_575
C1 O1 Cu2 O5 -60.8(5) . .
Cu1 O7 Cu2 O1 111.5(2) 7_666 .
Cu1 O7 Cu2 O1 -142.15(18) . .
Cu1 O7 Cu2 N2 2.9(18) 7_666 .
Cu1 O7 Cu2 N2 109.3(17) . .
Cu1 O7 Cu2 O4 -59.8(2) 7_666 6_575
Cu1 O7 Cu2 O4 46.58(18) . 6_575
Cu1 O7 Cu2 O5 -157.7(2) 7_666 .
Cu1 O7 Cu2 O5 -51.29(18) . .
C31 N2 Cu2 O1 -70.6(5) . .
C27 N2 Cu2 O1 111.5(8) . .
C31 N2 Cu2 O7 38.2(19) . .
C27 N2 Cu2 O7 -139.7(17) . .
C31 N2 Cu2 O4 100.9(5) . 6_575
C27 N2 Cu2 O4 -77.0(8) . 6_575
C31 N2 Cu2 O5 -161.3(4) . .
C27 N2 Cu2 O5 20.8(8) . .
C15 O5 Cu2 O1 85.2(4) . .
C15 O5 Cu2 O7 -8.3(4) . .
C15 O5 Cu2 N2 173.9(4) . .
C15 O5 Cu2 O4 -96.8(4) . 6_575
